data_1567308
loop_
_publ_author_name
'Reid, Amelia G.'
'Moreno, Juan J.'
'Hooe, Shelby L.'
'Baugh, Kira R.'
'Thomas, Isobel H.'
'Dickie, Diane A.'
'Machan, Charles W.'

_publ_section_title
;
 Inverse potential scaling in co-electrocatalytic activity for CO2
 reduction through redox mediator tuning and catalyst design
;
_journal_issue 33
_journal_name_full 'Chemical Science'
_journal_page_first 9595
_journal_page_last 9606
_journal_paper_doi 10.1039/D2SC03258A
_journal_volume 13
_journal_year 2022
_chemical_formula_moiety 'C18 H10 O2 S'
_chemical_formula_sum 'C18 H10 O2 S'
_chemical_formula_weight 290.32
_space_group_crystal_system monoclinic
_space_group_IT_number 14
_space_group_name_Hall '-P 2ybc'
_space_group_name_H-M_alt 'P 1 21/c 1'
_atom_sites_solution_hydrogens geom
_atom_sites_solution_primary dual
_audit_creation_date 2022-02-24
_audit_creation_method
;
Olex2 1.5
(compiled 2021.12.09 svn.r5202d8cf for OlexSys, GUI svn.r6439)
;
_audit_update_record
;
2022-02-24 deposited with the CCDC.	2022-07-21 downloaded from the CCDC.
;
_cell_angle_alpha 90
_cell_angle_beta 91.096(2)
_cell_angle_gamma 90
_cell_formula_units_Z 8
_cell_length_a 7.0219(4)
_cell_length_b 20.7503(10)
_cell_length_c 17.2210(10)
_cell_measurement_reflns_used 9954
_cell_measurement_temperature 100.00
_cell_measurement_theta_max 28.280
_cell_measurement_theta_min 2.562
_cell_volume 2508.8(2)
_computing_cell_refinement 'SAINT V8.40B (?, 2016)'
_computing.cell_refinement 'SAINT V8.40B (Bruker AXS LLC, 2019)'

_computing_data_collection 'Bruker Instrument Service V6.2.15'
_computing_data_reduction 'SAINT V8.40B (?, 2016)'
_computing.data_reduction 'SAINT V8.40B (Bruker AXS LLC, 2019)'

_computing_molecular_graphics 'Olex2 1.5 (Dolomanov et al., 2009)'
_computing_publication_material 'Olex2 1.5 (Dolomanov et al., 2009)'
_computing_structure_refinement 'XL  (Sheldrick, 2008)'
_computing.structure_refinement 'SHELXL--2018/3 (Sheldrick, 2018)'

_computing_structure_solution 'SHELXT 2018/2 (Sheldrick, 2018)'
_computing.structure_solution 'SHELXT 2018/2 (Sheldrick, 2018)'

_diffrn_ambient_temperature 100.00
_diffrn_detector_area_resol_mean 7.3910
_diffrn_detector_type 'Photon III'
_diffrn_measured_fraction_theta_full 0.999
_diffrn_measured_fraction_theta_max 0.998
_diffrn_measurement_device 'Kappa four--circle diffractometer'
_diffrn_measurement_device_type 'Bruker D8 Venture'
_diffrn_measurement_method '\f and \w scans'
_diffrn_radiation_collimation 'one pinhole collimator 0.8 mm'
_diffrn_radiation_monochromator 'HELIOS double bounce multilayer mirror'
_diffrn_radiation_probe x-ray
_diffrn_radiation_type 'Mo K\a'
_diffrn_radiation_wavelength 0.71073
_diffrn_reflns_av_R_equivalents 0.0789
_diffrn_reflns_av_unetI/netI 0.0532
_diffrn_reflns_Laue_measured_fraction_full 0.999
_diffrn_reflns_Laue_measured_fraction_max 0.998
_diffrn_reflns_limit_h_max 9
_diffrn_reflns_limit_h_min -9
_diffrn_reflns_limit_k_max 27
_diffrn_reflns_limit_k_min -22
_diffrn_reflns_limit_l_max 22
_diffrn_reflns_limit_l_min -22
_diffrn_reflns_number 38043
_diffrn_reflns_point_group_measured_fraction_full 0.999
_diffrn_reflns_point_group_measured_fraction_max 0.998
_diffrn_reflns.reduction_process narrow-frame

_diffrn_reflns_theta_full 25.242
_diffrn_reflns_theta_max 28.294
_diffrn_reflns_theta_min 2.561
_diffrn_source 'micro-focus sealed tube'
_diffrn_source_current 1.4
_diffrn_source_power 0.07
_diffrn_source_target Mo
_diffrn_source_type 'Incoatec I\mS 3.0'
_diffrn_source_voltage 50
_diffrn_standards_number 0
_exptl_absorpt_coefficient_mu 0.258
_exptl_absorpt_correction_T_max 0.7457
_exptl_absorpt_correction_T_min 0.5463
_exptl_absorpt_correction_type multi-scan
_exptl_absorpt_process_details
;
SADABS-2016/2 (Bruker,2016/2) was used for absorption correction.
wR2(int) was 0.1498 before and 0.0956 after correction.
The Ratio of minimum to maximum transmission is 0.7326.
The \l/2 correction factor is Not present.
;
_exptl_crystal_colour colourless
_exptl_crystal_colour_primary colourless
_exptl_crystal_density_diffrn 1.537
_exptl_crystal_description plate
_exptl_crystal_F_000 1200
_exptl_crystal_recrystallization_method 'Re-crystallisation from solvent: toluene'
_exptl_crystal_size_max 0.438
_exptl_crystal_size_mid 0.164
_exptl_crystal_size_min 0.068
_refine_diff_density_max 0.712
_refine_diff_density_min -0.626
_refine_diff_density_rms 0.090
_refine_ls_extinction_method none
_refine_ls_goodness_of_fit_ref 1.208
_refine_ls_hydrogen_treatment constr
_refine_ls_matrix_type full
_refine_ls_number_parameters 379
_refine_ls_number_reflns 6229
_refine_ls_number_restraints 0
_refine_ls_restrained_S_all 1.208
_refine_ls_R_factor_all 0.0915
_refine_ls_R_factor_gt 0.0773
_refine_ls_shift/su_max 0.000
_refine_ls_shift/su_mean 0.000
_refine_ls_structure_factor_coef Fsqd
_refine_ls_weighting_details 'w=1/[\s^2^(Fo^2^)+(0.0471P)^2^+5.6785P] where P=(Fo^2^+2Fc^2^)/3'
_refine_ls_weighting_scheme calc
_refine_ls_wR_factor_gt 0.1670
_refine_ls_wR_factor_ref 0.1738
_reflns_Friedel_coverage 0.000
_reflns_number_gt 5275
_reflns_number_total 6229
_reflns_threshold_expression 'I > 2\s(I)'
_cod_data_source_file d2sc03258a3.cif
_cod_data_source_block mo_machan_agr_tptd_0m
_cod_depositor_comments 'Adding full bibliography for 1567306--1567312.cif.'
_cod_database_code 1567308
_shelx_shelxl_version_number 2018/3
_shelx_space_group_comment
;
The symmetry employed for this shelxl refinement is uniquely defined
by the following loop, which should always be used as a source of
symmetry information in preference to the above space-group names.
They are only intended as comments.
;
_shelx_estimated_absorpt_t_max 0.983
_shelx_estimated_absorpt_t_min 0.895
_computing.bruker_data_scaling 'SADABS--2016/2 -- Bruker AXS area detector scaling and absorption correction'

_olex2_refinement_description
;
1. Fixed Uiso
 At 1.2 times of:
  All C(H) groups
2.a Aromatic/amide H refined with riding coordinates:
 C5(H5), C6(H6), C7(H7), C10(H10), C11(H11), C12(H12), C13(H13), C16(H16),
 C17(H17), C18(H18), C23(H23), C24(H24), C25(H25), C28(H28), C29(H29), C30(H30),
  C31(H31), C34(H34), C35(H35), C36(H36)
;
_olex2_submission_special_instructions 'No special instructions were received'

loop_
_space_group_symop_operation_xyz
'x, y, z'
'-x, y+1/2, -z+1/2'
'-x, -y, -z'
'x, -y-1/2, z-1/2'

loop_
_atom_site_label
_atom_site_type_symbol
_atom_site_fract_x
_atom_site_fract_y
_atom_site_fract_z
_atom_site_U_iso_or_equiv
_atom_site_adp_type
_atom_site_occupancy
_atom_site_site_symmetry_order
_atom_site_calc_flag
_atom_site_refinement_flags_posn
_atom_site_refinement_flags_adp
_atom_site_refinement_flags_occupancy
_atom_site_disorder_assembly
_atom_site_disorder_group
S1 S 1.00885(12) 0.71930(4) 0.38478(5) 0.02103(19) Uani 1 1 d . . . . .
O1 O 0.8496(4) 0.69496(12) 0.42686(14) 0.0322(6) Uani 1 1 d . . . . .
O2 O 1.1887(4) 0.68707(12) 0.39551(15) 0.0324(6) Uani 1 1 d . . . . .
C1 C 1.0329(4) 0.80421(14) 0.39844(17) 0.0171(6) Uani 1 1 d . . . . .
C2 C 1.0021(4) 0.83427(14) 0.32693(16) 0.0144(5) Uani 1 1 d . . . . .
C3 C 0.9583(4) 0.79153(14) 0.26396(17) 0.0151(6) Uani 1 1 d . . . . .
C4 C 0.9526(4) 0.72679(14) 0.28416(17) 0.0176(6) Uani 1 1 d . . . . .
C5 C 0.9124(5) 0.67989(15) 0.22972(19) 0.0221(6) Uani 1 1 d . . . . .
H5 H 0.908340 0.635508 0.243158 0.026 Uiso 1 1 calc R U . . .
C6 C 0.8777(5) 0.70103(16) 0.15340(19) 0.0232(7) Uani 1 1 d . . . . .
H6 H 0.848776 0.669898 0.114488 0.028 Uiso 1 1 calc R U . . .
C7 C 0.8837(4) 0.76538(15) 0.13243(17) 0.0199(6) Uani 1 1 d . . . . .
H7 H 0.860743 0.777367 0.079838 0.024 Uiso 1 1 calc R U . . .
C8 C 0.9239(4) 0.81346(14) 0.18865(17) 0.0156(6) Uani 1 1 d . . . . .
C9 C 0.9322(4) 0.88284(15) 0.17567(17) 0.0168(6) Uani 1 1 d . . . . .
C10 C 0.8976(4) 0.90918(16) 0.10167(18) 0.0202(6) Uani 1 1 d . . . . .
H10 H 0.874649 0.881240 0.058804 0.024 Uiso 1 1 calc R U . . .
C11 C 0.8964(4) 0.97450(17) 0.09022(19) 0.0244(7) Uani 1 1 d . . . . .
H11 H 0.869680 0.991211 0.039824 0.029 Uiso 1 1 calc R U . . .
C12 C 0.9339(4) 1.01678(16) 0.1515(2) 0.0248(7) Uani 1 1 d . . . . .
H12 H 0.932424 1.062014 0.142974 0.030 Uiso 1 1 calc R U . . .
C13 C 0.9731(4) 0.99244(15) 0.22459(19) 0.0203(6) Uani 1 1 d . . . . .
H13 H 1.001188 1.021338 0.266044 0.024 Uiso 1 1 calc R U . . .
C14 C 0.9725(4) 0.92593(14) 0.23900(17) 0.0152(6) Uani 1 1 d . . . . .
C15 C 1.0108(4) 0.90056(14) 0.31734(17) 0.0150(6) Uani 1 1 d . . . . .
C16 C 1.0557(4) 0.93698(15) 0.38470(18) 0.0181(6) Uani 1 1 d . . . . .
H16 H 1.065287 0.982562 0.381506 0.022 Uiso 1 1 calc R U . . .
C17 C 1.0859(4) 0.90620(16) 0.45549(19) 0.0215(6) Uani 1 1 d . . . . .
H17 H 1.114828 0.931671 0.500004 0.026 Uiso 1 1 calc R U . . .
C18 C 1.0754(4) 0.83919(16) 0.46399(18) 0.0202(6) Uani 1 1 d . . . . .
H18 H 1.096689 0.818949 0.512868 0.024 Uiso 1 1 calc R U . . .
S2 S 0.45731(11) 0.54521(3) 0.15641(4) 0.01730(18) Uani 1 1 d . . . . .
O3 O 0.2742(3) 0.57452(11) 0.14325(13) 0.0247(5) Uani 1 1 d . . . . .
O4 O 0.6175(3) 0.57457(11) 0.11917(13) 0.0252(5) Uani 1 1 d . . . . .
C19 C 0.4501(4) 0.46111(14) 0.13624(17) 0.0158(6) Uani 1 1 d . . . . .
C20 C 0.4951(4) 0.42776(14) 0.20438(17) 0.0152(6) Uani 1 1 d . . . . .
C21 C 0.5265(4) 0.46789(14) 0.27104(16) 0.0139(5) Uani 1 1 d . . . . .
C22 C 0.5102(4) 0.53372(14) 0.25689(17) 0.0154(6) Uani 1 1 d . . . . .
C23 C 0.5371(4) 0.57817(14) 0.31551(18) 0.0182(6) Uani 1 1 d . . . . .
H23 H 0.525865 0.623156 0.306280 0.022 Uiso 1 1 calc R U . . .
C24 C 0.5820(4) 0.55359(15) 0.38955(18) 0.0196(6) Uani 1 1 d . . . . .
H24 H 0.602907 0.582864 0.431269 0.023 Uiso 1 1 calc R U . . .
C25 C 0.5969(4) 0.48810(15) 0.40380(17) 0.0171(6) Uani 1 1 d . . . . .
H25 H 0.626899 0.473588 0.454906 0.021 Uiso 1 1 calc R U . . .
C26 C 0.5684(4) 0.44266(13) 0.34418(17) 0.0143(5) Uani 1 1 d . . . . .
C27 C 0.5806(4) 0.37209(14) 0.35067(18) 0.0166(6) Uani 1 1 d . . . . .
C28 C 0.6151(4) 0.34261(16) 0.42284(19) 0.0208(6) Uani 1 1 d . . . . .
H28 H 0.630352 0.368619 0.467929 0.025 Uiso 1 1 calc R U . . .
C29 C 0.6273(5) 0.27683(17) 0.4294(2) 0.0259(7) Uani 1 1 d . . . . .
H29 H 0.646909 0.257683 0.479051 0.031 Uiso 1 1 calc R U . . .
C30 C 0.6109(5) 0.23795(16) 0.3635(2) 0.0268(7) Uani 1 1 d . . . . .
H30 H 0.623897 0.192529 0.368012 0.032 Uiso 1 1 calc R U . . .
C31 C 0.5759(4) 0.26545(15) 0.2921(2) 0.0220(7) Uani 1 1 d . . . . .
H31 H 0.564792 0.238599 0.247589 0.026 Uiso 1 1 calc R U . . .
C32 C 0.5563(4) 0.33253(14) 0.28359(18) 0.0166(6) Uani 1 1 d . . . . .
C33 C 0.5090(4) 0.36089(14) 0.20777(17) 0.0161(6) Uani 1 1 d . . . . .
C34 C 0.4734(4) 0.32815(15) 0.13709(19) 0.0204(6) Uani 1 1 d . . . . .
H34 H 0.481180 0.282458 0.135713 0.024 Uiso 1 1 calc R U . . .
C35 C 0.4271(4) 0.36164(16) 0.06968(19) 0.0216(6) Uani 1 1 d . . . . .
H35 H 0.404159 0.338089 0.023127 0.026 Uiso 1 1 calc R U . . .
C36 C 0.4130(4) 0.42922(16) 0.06775(18) 0.0201(6) Uani 1 1 d . . . . .
H36 H 0.379412 0.451675 0.021400 0.024 Uiso 1 1 calc R U . . .

loop_
_atom_site_aniso_label
_atom_site_aniso_U_11
_atom_site_aniso_U_22
_atom_site_aniso_U_33
_atom_site_aniso_U_23
_atom_site_aniso_U_13
_atom_site_aniso_U_12
S1 0.0271(4) 0.0153(4) 0.0208(4) 0.0036(3) 0.0023(3) -0.0002(3)
O1 0.0447(16) 0.0293(13) 0.0230(12) 0.0048(10) 0.0077(11) -0.0069(11)
O2 0.0412(15) 0.0228(12) 0.0330(14) 0.0014(10) -0.0053(11) 0.0099(11)
C1 0.0170(14) 0.0139(13) 0.0205(14) 0.0001(11) 0.0043(11) 0.0004(11)
C2 0.0104(13) 0.0170(14) 0.0159(13) -0.0021(11) 0.0044(10) 0.0002(10)
C3 0.0115(13) 0.0170(14) 0.0170(14) -0.0010(11) 0.0060(10) -0.0017(10)
C4 0.0163(14) 0.0176(14) 0.0191(14) 0.0003(11) 0.0052(11) -0.0004(11)
C5 0.0227(16) 0.0179(15) 0.0259(16) -0.0027(12) 0.0081(12) -0.0034(12)
C6 0.0230(16) 0.0243(16) 0.0226(16) -0.0092(12) 0.0054(12) -0.0075(13)
C7 0.0173(14) 0.0275(16) 0.0150(14) -0.0043(12) 0.0045(11) -0.0042(12)
C8 0.0100(13) 0.0200(14) 0.0171(14) -0.0009(11) 0.0052(10) -0.0012(11)
C9 0.0113(13) 0.0218(15) 0.0175(14) 0.0039(11) 0.0070(11) 0.0008(11)
C10 0.0092(13) 0.0301(17) 0.0215(15) 0.0061(12) 0.0046(11) -0.0003(12)
C11 0.0146(14) 0.0343(18) 0.0247(16) 0.0131(14) 0.0065(12) 0.0019(13)
C12 0.0180(15) 0.0214(16) 0.0354(18) 0.0129(13) 0.0101(13) 0.0039(12)
C13 0.0183(15) 0.0172(14) 0.0258(16) 0.0039(12) 0.0102(12) 0.0004(11)
C14 0.0094(12) 0.0163(13) 0.0203(14) 0.0027(11) 0.0079(10) 0.0038(10)
C15 0.0088(12) 0.0165(14) 0.0200(14) 0.0000(11) 0.0056(10) -0.0015(10)
C16 0.0116(13) 0.0184(14) 0.0244(15) -0.0028(12) 0.0035(11) 0.0013(11)
C17 0.0161(14) 0.0274(16) 0.0210(15) -0.0059(12) 0.0017(12) 0.0022(12)
C18 0.0155(14) 0.0269(16) 0.0181(14) 0.0000(12) 0.0021(11) 0.0031(12)
S2 0.0188(4) 0.0160(3) 0.0172(3) 0.0018(3) 0.0038(3) -0.0019(3)
O3 0.0266(12) 0.0237(12) 0.0235(12) 0.0045(9) -0.0005(9) 0.0024(9)
O4 0.0310(13) 0.0254(12) 0.0194(11) 0.0021(9) 0.0073(9) -0.0087(10)
C19 0.0139(13) 0.0165(14) 0.0171(13) -0.0015(11) 0.0058(11) -0.0017(11)
C20 0.0101(13) 0.0174(14) 0.0184(14) -0.0011(11) 0.0062(10) -0.0033(10)
C21 0.0098(12) 0.0162(13) 0.0159(13) -0.0015(10) 0.0035(10) 0.0004(10)
C22 0.0129(13) 0.0154(13) 0.0182(13) -0.0004(11) 0.0039(10) -0.0033(10)
C23 0.0190(14) 0.0123(13) 0.0235(15) -0.0019(11) 0.0059(12) -0.0007(11)
C24 0.0176(14) 0.0204(15) 0.0208(15) -0.0065(12) 0.0040(11) -0.0027(12)
C25 0.0128(13) 0.0222(15) 0.0164(13) -0.0015(11) 0.0046(11) -0.0040(11)
C26 0.0079(12) 0.0143(13) 0.0208(14) 0.0015(11) 0.0041(10) -0.0024(10)
C27 0.0092(13) 0.0168(14) 0.0241(15) 0.0026(11) 0.0046(11) 0.0007(10)
C28 0.0146(14) 0.0233(16) 0.0246(16) 0.0034(12) 0.0034(12) 0.0006(12)
C29 0.0173(15) 0.0276(17) 0.0329(18) 0.0114(14) -0.0005(13) 0.0003(13)
C30 0.0178(15) 0.0176(15) 0.045(2) 0.0077(14) 0.0013(14) 0.0006(12)
C31 0.0122(14) 0.0176(15) 0.0363(18) -0.0019(13) 0.0033(12) -0.0012(11)
C32 0.0069(12) 0.0163(14) 0.0267(15) -0.0004(11) 0.0066(11) -0.0023(10)
C33 0.0085(12) 0.0179(14) 0.0220(14) -0.0027(11) 0.0059(10) -0.0007(10)
C34 0.0130(14) 0.0209(15) 0.0275(16) -0.0058(12) 0.0091(12) -0.0016(11)
C35 0.0143(14) 0.0277(16) 0.0232(15) -0.0095(13) 0.0080(11) -0.0022(12)
C36 0.0111(13) 0.0311(17) 0.0183(14) -0.0024(12) 0.0059(11) -0.0039(12)

loop_
_atom_type_symbol
_atom_type_description
_atom_type_scat_dispersion_real
_atom_type_scat_dispersion_imag
_atom_type_scat_source
C C 0.0033 0.0016 'International Tables Vol C Tables 4.2.6.8 and 6.1.1.4'
H H 0.0000 0.0000 'International Tables Vol C Tables 4.2.6.8 and 6.1.1.4'
O O 0.0106 0.0060 'International Tables Vol C Tables 4.2.6.8 and 6.1.1.4'
S S 0.1246 0.1234 'International Tables Vol C Tables 4.2.6.8 and 6.1.1.4'

loop_
_exptl_crystal_face_index_h
_exptl_crystal_face_index_k
_exptl_crystal_face_index_l
_exptl_crystal_face_perp_dist
1.00 -1.00 -1.00 0.1930
-1.00 1.00 1.00 0.1840
1.00 0.00 -1.00 0.1930
-1.00 0.00 1.00 0.2060
-1.00 -1.00 1.00 0.2120
1.00 1.00 -1.00 0.1770
0.00 1.00 1.00 0.0700
0.00 -1.00 -1.00 0.0320
0.00 0.00 -1.00 0.0270
0.00 0.00 1.00 0.0340
0.00 1.00 -1.00 0.0440
0.00 1.00 0.00 0.0820
0.00 -1.00 0.00 0.0650
-1.00 1.00 0.00 0.1900
1.00 -1.00 0.00 0.2000

loop_
_geom_angle_atom_site_label_1
_geom_angle_atom_site_label_2
_geom_angle_atom_site_label_3
_geom_angle
_geom_angle_site_symmetry_1
_geom_angle_site_symmetry_3
_geom_angle_publ_flag
O1 S1 O2 117.53(16) . . ?
O1 S1 C1 110.69(15) . . ?
O1 S1 C4 111.22(15) . . ?
O2 S1 C1 111.20(15) . . ?
O2 S1 C4 110.15(15) . . ?
C4 S1 C1 93.49(14) . . ?
C2 C1 S1 108.2(2) . . ?
C18 C1 S1 130.5(2) . . ?
C18 C1 C2 121.2(3) . . ?
C1 C2 C3 114.8(3) . . ?
C15 C2 C1 122.9(3) . . ?
C15 C2 C3 122.3(3) . . ?
C4 C3 C2 114.6(3) . . ?
C4 C3 C8 123.0(3) . . ?
C8 C3 C2 122.3(3) . . ?
C3 C4 S1 108.8(2) . . ?
C5 C4 S1 129.9(2) . . ?
C5 C4 C3 121.3(3) . . ?
C4 C5 H5 121.7 . . ?
C4 C5 C6 116.5(3) . . ?
C6 C5 H5 121.7 . . ?
C5 C6 H6 118.6 . . ?
C7 C6 C5 122.7(3) . . ?
C7 C6 H6 118.6 . . ?
C6 C7 H7 119.7 . . ?
C6 C7 C8 120.6(3) . . ?
C8 C7 H7 119.7 . . ?
C3 C8 C7 115.8(3) . . ?
C3 C8 C9 117.3(3) . . ?
C7 C8 C9 126.8(3) . . ?
C10 C9 C8 121.1(3) . . ?
C10 C9 C14 118.4(3) . . ?
C14 C9 C8 120.5(3) . . ?
C9 C10 H10 119.5 . . ?
C11 C10 C9 121.1(3) . . ?
C11 C10 H10 119.5 . . ?
C10 C11 H11 119.5 . . ?
C10 C11 C12 120.9(3) . . ?
C12 C11 H11 119.5 . . ?
C11 C12 H12 120.3 . . ?
C13 C12 C11 119.5(3) . . ?
C13 C12 H12 120.3 . . ?
C12 C13 H13 119.3 . . ?
C12 C13 C14 121.4(3) . . ?
C14 C13 H13 119.3 . . ?
C9 C14 C15 120.3(3) . . ?
C13 C14 C9 118.7(3) . . ?
C13 C14 C15 121.0(3) . . ?
C2 C15 C14 117.2(3) . . ?
C2 C15 C16 116.2(3) . . ?
C16 C15 C14 126.6(3) . . ?
C15 C16 H16 119.9 . . ?
C17 C16 C15 120.1(3) . . ?
C17 C16 H16 119.9 . . ?
C16 C17 H17 118.6 . . ?
C16 C17 C18 122.8(3) . . ?
C18 C17 H17 118.6 . . ?
C1 C18 C17 116.8(3) . . ?
C1 C18 H18 121.6 . . ?
C17 C18 H18 121.6 . . ?
O3 S2 O4 117.05(14) . . ?
O3 S2 C19 111.24(14) . . ?
O3 S2 C22 112.33(14) . . ?
O4 S2 C19 110.32(14) . . ?
O4 S2 C22 109.85(14) . . ?
C22 S2 C19 93.61(14) . . ?
C20 C19 S2 108.5(2) . . ?
C36 C19 S2 130.1(2) . . ?
C36 C19 C20 121.4(3) . . ?
C19 C20 C21 114.5(3) . . ?
C33 C20 C19 123.0(3) . . ?
C33 C20 C21 122.4(3) . . ?
C22 C21 C20 114.8(3) . . ?
C26 C21 C20 122.3(3) . . ?
C26 C21 C22 122.9(3) . . ?
C21 C22 S2 108.5(2) . . ?
C23 C22 S2 130.2(2) . . ?
C23 C22 C21 121.3(3) . . ?
C22 C23 H23 121.7 . . ?
C22 C23 C24 116.6(3) . . ?
C24 C23 H23 121.7 . . ?
C23 C24 H24 118.9 . . ?
C25 C24 C23 122.2(3) . . ?
C25 C24 H24 118.9 . . ?
C24 C25 H25 119.3 . . ?
C24 C25 C26 121.3(3) . . ?
C26 C25 H25 119.3 . . ?
C21 C26 C25 115.7(3) . . ?
C21 C26 C27 117.0(3) . . ?
C25 C26 C27 127.2(3) . . ?
C28 C27 C26 120.7(3) . . ?
C28 C27 C32 118.9(3) . . ?
C32 C27 C26 120.4(3) . . ?
C27 C28 H28 119.4 . . ?
C29 C28 C27 121.1(3) . . ?
C29 C28 H28 119.4 . . ?
C28 C29 H29 119.9 . . ?
C28 C29 C30 120.2(3) . . ?
C30 C29 H29 119.9 . . ?
C29 C30 H30 120.0 . . ?
C31 C30 C29 119.9(3) . . ?
C31 C30 H30 120.0 . . ?
C30 C31 H31 119.3 . . ?
C30 C31 C32 121.4(3) . . ?
C32 C31 H31 119.3 . . ?
C27 C32 C33 120.9(3) . . ?
C31 C32 C27 118.4(3) . . ?
C31 C32 C33 120.7(3) . . ?
C20 C33 C32 116.9(3) . . ?
C20 C33 C34 115.6(3) . . ?
C34 C33 C32 127.5(3) . . ?
C33 C34 H34 119.5 . . ?
C35 C34 C33 121.0(3) . . ?
C35 C34 H34 119.5 . . ?
C34 C35 H35 118.8 . . ?
C34 C35 C36 122.3(3) . . ?
C36 C35 H35 118.8 . . ?
C19 C36 C35 116.6(3) . . ?
C19 C36 H36 121.7 . . ?
C35 C36 H36 121.7 . . ?

loop_
_geom_bond_atom_site_label_1
_geom_bond_atom_site_label_2
_geom_bond_distance
_geom_bond_site_symmetry_2
_geom_bond_publ_flag
S1 O1 1.436(3) . ?
S1 O2 1.438(3) . ?
S1 C1 1.785(3) . ?
S1 C4 1.777(3) . ?
C1 C2 1.394(4) . ?
C1 C18 1.370(4) . ?
C2 C3 1.430(4) . ?
C2 C15 1.387(4) . ?
C3 C4 1.388(4) . ?
C3 C8 1.391(4) . ?
C4 C5 1.377(4) . ?
C5 H5 0.9500 . ?
C5 C6 1.403(5) . ?
C6 H6 0.9500 . ?
C6 C7 1.384(5) . ?
C7 H7 0.9500 . ?
C7 C8 1.415(4) . ?
C8 C9 1.458(4) . ?
C9 C10 1.404(4) . ?
C9 C14 1.434(4) . ?
C10 H10 0.9500 . ?
C10 C11 1.370(5) . ?
C11 H11 0.9500 . ?
C11 C12 1.393(5) . ?
C12 H12 0.9500 . ?
C12 C13 1.379(4) . ?
C13 H13 0.9500 . ?
C13 C14 1.402(4) . ?
C14 C15 1.468(4) . ?
C15 C16 1.415(4) . ?
C16 H16 0.9500 . ?
C16 C17 1.389(4) . ?
C17 H17 0.9500 . ?
C17 C18 1.400(5) . ?
C18 H18 0.9500 . ?
S2 O3 1.437(2) . ?
S2 O4 1.440(2) . ?
S2 C19 1.780(3) . ?
S2 C22 1.779(3) . ?
C19 C20 1.393(4) . ?
C19 C36 1.373(4) . ?
C20 C21 1.432(4) . ?
C20 C33 1.392(4) . ?
C21 C22 1.392(4) . ?
C21 C26 1.390(4) . ?
C22 C23 1.378(4) . ?
C23 H23 0.9500 . ?
C23 C24 1.404(4) . ?
C24 H24 0.9500 . ?
C24 C25 1.385(4) . ?
C25 H25 0.9500 . ?
C25 C26 1.405(4) . ?
C26 C27 1.471(4) . ?
C27 C28 1.402(4) . ?
C27 C32 1.425(4) . ?
C28 H28 0.9500 . ?
C28 C29 1.372(5) . ?
C29 H29 0.9500 . ?
C29 C30 1.396(5) . ?
C30 H30 0.9500 . ?
C30 C31 1.373(5) . ?
C31 H31 0.9500 . ?
C31 C32 1.406(4) . ?
C32 C33 1.464(4) . ?
C33 C34 1.412(4) . ?
C34 H34 0.9500 . ?
C34 C35 1.386(5) . ?
C35 H35 0.9500 . ?
C35 C36 1.406(5) . ?
C36 H36 0.9500 . ?

loop_
_geom_torsion_atom_site_label_1
_geom_torsion_atom_site_label_2
_geom_torsion_atom_site_label_3
_geom_torsion_atom_site_label_4
_geom_torsion
_geom_torsion_site_symmetry_1
_geom_torsion_site_symmetry_2
_geom_torsion_site_symmetry_3
_geom_torsion_site_symmetry_4
_geom_torsion_publ_flag
S1 C1 C2 C3 0.9(3) . . . . ?
S1 C1 C2 C15 -179.9(2) . . . . ?
S1 C1 C18 C17 179.4(2) . . . . ?
S1 C4 C5 C6 -178.4(2) . . . . ?
O1 S1 C1 C2 -115.6(2) . . . . ?
O1 S1 C1 C18 65.1(3) . . . . ?
O1 S1 C4 C3 115.3(2) . . . . ?
O1 S1 C4 C5 -66.2(3) . . . . ?
O2 S1 C1 C2 111.9(2) . . . . ?
O2 S1 C1 C18 -67.5(3) . . . . ?
O2 S1 C4 C3 -112.6(2) . . . . ?
O2 S1 C4 C5 65.9(3) . . . . ?
C1 S1 C4 C3 1.5(2) . . . . ?
C1 S1 C4 C5 180.0(3) . . . . ?
C1 C2 C3 C4 0.3(4) . . . . ?
C1 C2 C3 C8 -179.9(3) . . . . ?
C1 C2 C15 C14 -179.1(3) . . . . ?
C1 C2 C15 C16 0.8(4) . . . . ?
C2 C1 C18 C17 0.1(4) . . . . ?
C2 C3 C4 S1 -1.3(3) . . . . ?
C2 C3 C4 C5 -179.9(3) . . . . ?
C2 C3 C8 C7 179.6(3) . . . . ?
C2 C3 C8 C9 -0.6(4) . . . . ?
C2 C15 C16 C17 -0.8(4) . . . . ?
C3 C2 C15 C14 0.1(4) . . . . ?
C3 C2 C15 C16 -180.0(3) . . . . ?
C3 C4 C5 C6 -0.1(4) . . . . ?
C3 C8 C9 C10 -179.4(3) . . . . ?
C3 C8 C9 C14 -0.7(4) . . . . ?
C4 S1 C1 C2 -1.3(2) . . . . ?
C4 S1 C1 C18 179.3(3) . . . . ?
C4 C3 C8 C7 -0.6(4) . . . . ?
C4 C3 C8 C9 179.3(3) . . . . ?
C4 C5 C6 C7 0.3(5) . . . . ?
C5 C6 C7 C8 -0.8(5) . . . . ?
C6 C7 C8 C3 0.9(4) . . . . ?
C6 C7 C8 C9 -179.0(3) . . . . ?
C7 C8 C9 C10 0.5(5) . . . . ?
C7 C8 C9 C14 179.2(3) . . . . ?
C8 C3 C4 S1 178.9(2) . . . . ?
C8 C3 C4 C5 0.2(5) . . . . ?
C8 C9 C10 C11 176.8(3) . . . . ?
C8 C9 C14 C13 -177.9(3) . . . . ?
C8 C9 C14 C15 1.6(4) . . . . ?
C9 C10 C11 C12 1.5(5) . . . . ?
C9 C14 C15 C2 -1.3(4) . . . . ?
C9 C14 C15 C16 178.8(3) . . . . ?
C10 C9 C14 C13 0.8(4) . . . . ?
C10 C9 C14 C15 -179.6(3) . . . . ?
C10 C11 C12 C13 0.2(5) . . . . ?
C11 C12 C13 C14 -1.3(5) . . . . ?
C12 C13 C14 C9 0.8(4) . . . . ?
C12 C13 C14 C15 -178.8(3) . . . . ?
C13 C14 C15 C2 178.2(3) . . . . ?
C13 C14 C15 C16 -1.7(4) . . . . ?
C14 C9 C10 C11 -1.9(4) . . . . ?
C14 C15 C16 C17 179.1(3) . . . . ?
C15 C2 C3 C4 -179.0(3) . . . . ?
C15 C2 C3 C8 0.8(4) . . . . ?
C15 C16 C17 C18 0.5(5) . . . . ?
C16 C17 C18 C1 -0.1(5) . . . . ?
C18 C1 C2 C3 -179.7(3) . . . . ?
C18 C1 C2 C15 -0.5(4) . . . . ?
S2 C19 C20 C21 2.4(3) . . . . ?
S2 C19 C20 C33 -177.5(2) . . . . ?
S2 C19 C36 C35 177.0(2) . . . . ?
S2 C22 C23 C24 -178.5(2) . . . . ?
O3 S2 C19 C20 -118.1(2) . . . . ?
O3 S2 C19 C36 63.4(3) . . . . ?
O3 S2 C22 C21 116.6(2) . . . . ?
O3 S2 C22 C23 -64.5(3) . . . . ?
O4 S2 C19 C20 110.3(2) . . . . ?
O4 S2 C19 C36 -68.3(3) . . . . ?
O4 S2 C22 C21 -111.2(2) . . . . ?
O4 S2 C22 C23 67.6(3) . . . . ?
C19 S2 C22 C21 1.9(2) . . . . ?
C19 S2 C22 C23 -179.3(3) . . . . ?
C19 C20 C21 C22 -1.0(4) . . . . ?
C19 C20 C21 C26 178.5(3) . . . . ?
C19 C20 C33 C32 -179.6(3) . . . . ?
C19 C20 C33 C34 -0.3(4) . . . . ?
C20 C19 C36 C35 -1.4(4) . . . . ?
C20 C21 C22 S2 -0.9(3) . . . . ?
C20 C21 C22 C23 -179.8(3) . . . . ?
C20 C21 C26 C25 179.6(3) . . . . ?
C20 C21 C26 C27 0.3(4) . . . . ?
C20 C33 C34 C35 -0.2(4) . . . . ?
C21 C20 C33 C32 0.5(4) . . . . ?
C21 C20 C33 C34 179.8(3) . . . . ?
C21 C22 C23 C24 0.2(4) . . . . ?
C21 C26 C27 C28 -177.6(3) . . . . ?
C21 C26 C27 C32 2.0(4) . . . . ?
C22 S2 C19 C20 -2.4(2) . . . . ?
C22 S2 C19 C36 179.0(3) . . . . ?
C22 C21 C26 C25 -1.0(4) . . . . ?
C22 C21 C26 C27 179.8(3) . . . . ?
C22 C23 C24 C25 -0.7(4) . . . . ?
C23 C24 C25 C26 0.3(4) . . . . ?
C24 C25 C26 C21 0.5(4) . . . . ?
C24 C25 C26 C27 179.6(3) . . . . ?
C25 C26 C27 C28 3.3(4) . . . . ?
C25 C26 C27 C32 -177.1(3) . . . . ?
C26 C21 C22 S2 179.6(2) . . . . ?
C26 C21 C22 C23 0.7(4) . . . . ?
C26 C27 C28 C29 -179.8(3) . . . . ?
C26 C27 C32 C31 177.8(3) . . . . ?
C26 C27 C32 C33 -3.2(4) . . . . ?
C27 C28 C29 C30 1.9(5) . . . . ?
C27 C32 C33 C20 1.9(4) . . . . ?
C27 C32 C33 C34 -177.3(3) . . . . ?
C28 C27 C32 C31 -2.6(4) . . . . ?
C28 C27 C32 C33 176.4(3) . . . . ?
C28 C29 C30 C31 -2.3(5) . . . . ?
C29 C30 C31 C32 0.1(5) . . . . ?
C30 C31 C32 C27 2.3(4) . . . . ?
C30 C31 C32 C33 -176.7(3) . . . . ?
C31 C32 C33 C20 -179.1(3) . . . . ?
C31 C32 C33 C34 1.7(4) . . . . ?
C32 C27 C28 C29 0.6(4) . . . . ?
C32 C33 C34 C35 179.0(3) . . . . ?
C33 C20 C21 C22 178.9(3) . . . . ?
C33 C20 C21 C26 -1.6(4) . . . . ?
C33 C34 C35 C36 -0.1(4) . . . . ?
C34 C35 C36 C19 0.9(4) . . . . ?
C36 C19 C20 C21 -178.9(3) . . . . ?
C36 C19 C20 C33 1.2(4) . . . . ?
